data_4316737
loop_
_publ_author_name
'Jonathan M. Smieja'
'Clifford P. Kubiak'

_publ_section_title
;
 Re(bipy-tBu)(CO)3Cl-improved Catalytic Activity for Reduction of Carbon
 Dioxide: IR-Spectroelectrochemical and Mechanistic Studies
;
_journal_name_full 'Inorganic Chemistry'
_journal_page_first 9283
_journal_page_last 9289
_journal_paper_doi 10.1021/ic1008363
_journal_volume 49
_journal_year 2010
_chemical_formula_moiety 'C15 H12 Cl N2 O3 Re, C H Cl3'
_chemical_formula_sum 'C16 H13 Cl4 N2 O3 Re'
_chemical_formula_weight 609.31
_chemical_melting_point ?
_chemical_name_common Re(dmb)(CO)3Cl
_space_group_IT_number 14
_symmetry_cell_setting monoclinic
_symmetry_space_group_name_Hall '-P 2yn'
_symmetry_space_group_name_H-M 'P 1 21/n 1'
_atom_sites_solution_hydrogens geom
_atom_sites_solution_primary direct
_atom_sites_solution_secondary difmap
_audit_creation_method SHELXL-97
_cell_angle_alpha 90.00
_cell_angle_beta 93.886(3)
_cell_angle_gamma 90.00
_cell_formula_units_Z 4
_cell_length_a 6.4460(15)
_cell_length_b 14.022(3)
_cell_length_c 21.399(5)
_cell_measurement_reflns_used 8104
_cell_measurement_temperature 100(2)
_cell_measurement_theta_max 28.48
_cell_measurement_theta_min 2.40
_cell_volume 1929.7(8)
_computing_cell_refinement 'Bruker SAINT'
_computing_data_collection 'Bruker APEX2'
_computing_data_reduction 'Bruker SAINT'
_computing_molecular_graphics 'Bruker SHELXTL'
_computing_publication_material 'Bruker SHELXTL'
_computing_structure_refinement 'SHELXL-97 (Sheldrick, 2008)'
_computing_structure_solution 'SHELXS-97 (Sheldrick, 2008)'
_diffrn_ambient_temperature 100(2)
_diffrn_measured_fraction_theta_full 1.000
_diffrn_measured_fraction_theta_max 0.935
_diffrn_measurement_device_type 'Bruker APEX CCD'
_diffrn_measurement_method '\f and \w scans'
_diffrn_radiation_monochromator graphite
_diffrn_radiation_source 'fine-focus sealed tube'
_diffrn_radiation_type MoK\a
_diffrn_radiation_wavelength 0.71073
_diffrn_reflns_av_R_equivalents 0.0472
_diffrn_reflns_av_sigmaI/netI 0.0410
_diffrn_reflns_limit_h_max 7
_diffrn_reflns_limit_h_min -8
_diffrn_reflns_limit_k_max 18
_diffrn_reflns_limit_k_min -13
_diffrn_reflns_limit_l_max 21
_diffrn_reflns_limit_l_min -28
_diffrn_reflns_number 22911
_diffrn_reflns_theta_full 25.00
_diffrn_reflns_theta_max 28.66
_diffrn_reflns_theta_min 1.74
_exptl_absorpt_coefficient_mu 6.870
_exptl_absorpt_correction_T_max 0.7251
_exptl_absorpt_correction_T_min 0.5466
_exptl_absorpt_correction_type multi-scan
_exptl_absorpt_process_details SADABS
_exptl_crystal_colour yellow
_exptl_crystal_density_diffrn 2.097
_exptl_crystal_density_method 'not measured'
_exptl_crystal_description plate
_exptl_crystal_F_000 1160
_exptl_crystal_size_max 0.10
_exptl_crystal_size_mid 0.10
_exptl_crystal_size_min 0.05
_refine_diff_density_max 2.293
_refine_diff_density_min -1.132
_refine_diff_density_rms 0.173
_refine_ls_extinction_coef 0.00031(10)
_refine_ls_extinction_expression Fc^*^=kFc[1+0.001xFc^2^\l^3^/sin(2\q)]^-1/4^
_refine_ls_extinction_method SHELXL
_refine_ls_goodness_of_fit_ref 1.037
_refine_ls_hydrogen_treatment constr
_refine_ls_matrix_type full
_refine_ls_number_parameters 238
_refine_ls_number_reflns 4648
_refine_ls_number_restraints 0
_refine_ls_restrained_S_all 1.037
_refine_ls_R_factor_all 0.0442
_refine_ls_R_factor_gt 0.0337
_refine_ls_shift/su_max 0.000
_refine_ls_shift/su_mean 0.000
_refine_ls_structure_factor_coef Fsqd
_refine_ls_weighting_details 'calc w=1/[\s^2^(Fo^2^)+(0.0253P)^2^+8.3755P] where P=(Fo^2^+2Fc^2^)/3'
_refine_ls_weighting_scheme calc
_refine_ls_wR_factor_gt 0.0693
_refine_ls_wR_factor_ref 0.0740
_reflns_number_gt 3926
_reflns_number_total 4648
_reflns_threshold_expression >2sigma(I)
_cod_data_source_file ic1008363_si_001_1.cif
_cod_data_source_block complex_3
_cod_depositor_comments
;
The following automatic conversions were performed:

'_chemical_melting_point' value 'not measured' was changed to '?' -
the value is undefined or not given.

Automatic conversion script
Id: cif_fix_values 1569 2011-02-09 13:29:24Z adriana 

The following automatic conversions were performed:

'_symmetry_cell_setting' value 'Monoclinic' changed to 'monoclinic'
according to the built-in table from CIF Core dictionary named
'cif_core.dic' version 2.4.1 from 2010-06-29.

Automatic conversion script
Id: cif_fix_values 1646 2011-03-28 12:23:43Z adriana 
;
_cod_database_code 4316737

loop_
_symmetry_equiv_pos_as_xyz
'x, y, z'
'-x+1/2, y+1/2, -z+1/2'
'-x, -y, -z'
'x-1/2, -y-1/2, z-1/2'

loop_
_atom_site_label
_atom_site_type_symbol
_atom_site_fract_x
_atom_site_fract_y
_atom_site_fract_z
_atom_site_U_iso_or_equiv
_atom_site_adp_type
_atom_site_occupancy
_atom_site_symmetry_multiplicity
_atom_site_calc_flag
_atom_site_refinement_flags
_atom_site_disorder_assembly
_atom_site_disorder_group
C1 C -0.1783(7) -0.1388(4) 0.1851(2) 0.0196(10) Uani 1 1 d . . .
H1 H -0.2412 -0.1966 0.1705 0.024 Uiso 1 1 calc R . .
C2 C -0.2680(8) -0.0891(4) 0.2321(2) 0.0217(10) Uani 1 1 d . . .
H2 H -0.3902 -0.1129 0.2491 0.026 Uiso 1 1 calc R . .
C3 C -0.1794(8) -0.0042(4) 0.2546(2) 0.0230(10) Uani 1 1 d . . .
C4 C 0.0020(8) 0.0255(4) 0.2289(2) 0.0217(10) Uani 1 1 d . . .
H4 H 0.0694 0.0821 0.2439 0.026 Uiso 1 1 calc R . .
C5 C 0.0860(7) -0.0266(3) 0.1814(2) 0.0172(9) Uani 1 1 d . . .
C6 C 0.5108(7) -0.0378(4) 0.0786(2) 0.0213(10) Uani 1 1 d . . .
H6 H 0.5554 -0.0806 0.0477 0.026 Uiso 1 1 calc R . .
C7 C 0.6249(8) 0.0443(4) 0.0910(2) 0.0233(11) Uani 1 1 d . . .
H7 H 0.7451 0.0570 0.0690 0.028 Uiso 1 1 calc R . .
C8 C 0.5632(8) 0.1083(4) 0.1358(2) 0.0234(11) Uani 1 1 d . . .
C9 C 0.3832(7) 0.0855(3) 0.1660(2) 0.0201(10) Uani 1 1 d . . .
H9 H 0.3345 0.1275 0.1966 0.024 Uiso 1 1 calc R . .
C10 C 0.2762(7) 0.0018(3) 0.1514(2) 0.0186(10) Uani 1 1 d . . .
C11 C -0.2732(8) 0.0528(4) 0.3043(2) 0.0260(11) Uani 1 1 d . . .
H11A H -0.1980 0.1132 0.3102 0.039 Uiso 1 1 calc R . .
H11B H -0.2638 0.0168 0.3437 0.039 Uiso 1 1 calc R . .
H11C H -0.4196 0.0657 0.2918 0.039 Uiso 1 1 calc R . .
C12 C 0.6847(8) 0.1967(4) 0.1517(3) 0.0282(12) Uani 1 1 d . . .
H12A H 0.8301 0.1871 0.1424 0.042 Uiso 1 1 calc R . .
H12B H 0.6777 0.2109 0.1963 0.042 Uiso 1 1 calc R . .
H12C H 0.6262 0.2501 0.1268 0.042 Uiso 1 1 calc R . .
C13 C -0.0076(8) -0.1292(4) 0.0182(3) 0.0257(12) Uani 1 1 d . . .
C14 C -0.0350(8) -0.2940(4) 0.0788(2) 0.0208(10) Uani 1 1 d . . .
C15 C 0.3343(7) -0.2463(4) 0.0335(2) 0.0196(10) Uani 1 1 d . . .
C16 C -0.2039(9) 0.6109(4) -0.0901(3) 0.0312(12) Uani 1 1 d . . .
H16 H -0.2737 0.6560 -0.0620 0.037 Uiso 1 1 calc R . .
N1 N -0.0049(6) -0.1085(3) 0.15917(18) 0.0178(8) Uani 1 1 d . . .
N2 N 0.3405(6) -0.0599(3) 0.10796(18) 0.0180(8) Uani 1 1 d . . .
O1 O -0.0989(6) -0.1032(3) -0.0218(2) 0.0360(10) Uani 1 1 d . . .
O2 O -0.1529(6) -0.3541(3) 0.07023(17) 0.0266(8) Uani 1 1 d . . .
O3 O 0.4469(6) -0.2788(3) -0.00017(18) 0.0309(9) Uani 1 1 d . . .
Cl1 Cl 0.3379(2) -0.25650(9) 0.18464(6) 0.0255(3) Uani 1 1 d . . .
Cl2 Cl -0.2207(2) 0.65808(11) -0.16734(7) 0.0338(3) Uani 1 1 d . . .
Cl3 Cl 0.0580(2) 0.59921(11) -0.06291(6) 0.0320(3) Uani 1 1 d . . .
Cl4 Cl -0.3303(3) 0.50078(17) -0.08894(11) 0.0783(8) Uani 1 1 d . . .
Re1 Re 0.15325(3) -0.186801(13) 0.089424(8) 0.01664(8) Uani 1 1 d . . .

loop_
_atom_site_aniso_label
_atom_site_aniso_U_11
_atom_site_aniso_U_22
_atom_site_aniso_U_33
_atom_site_aniso_U_23
_atom_site_aniso_U_13
_atom_site_aniso_U_12
C1 0.020(2) 0.019(2) 0.019(2) 0.0013(19) 0.0027(19) 0.0001(19)
C2 0.024(3) 0.024(2) 0.018(2) 0.004(2) 0.004(2) 0.000(2)
C3 0.026(3) 0.026(3) 0.017(2) 0.001(2) 0.000(2) 0.002(2)
C4 0.022(3) 0.020(2) 0.023(2) 0.001(2) 0.001(2) 0.000(2)
C5 0.015(2) 0.018(2) 0.019(2) 0.0023(18) 0.0032(18) -0.0017(18)
C6 0.019(2) 0.023(2) 0.022(2) 0.006(2) 0.0027(19) 0.000(2)
C7 0.022(3) 0.029(3) 0.018(2) 0.007(2) -0.001(2) -0.002(2)
C8 0.020(2) 0.024(3) 0.025(3) 0.007(2) -0.005(2) -0.002(2)
C9 0.020(2) 0.017(2) 0.023(2) -0.0001(19) 0.002(2) 0.0013(19)
C10 0.015(2) 0.021(2) 0.020(2) 0.0074(19) 0.0023(18) 0.0014(19)
C11 0.027(3) 0.027(3) 0.025(3) -0.003(2) 0.008(2) 0.001(2)
C12 0.024(3) 0.026(3) 0.035(3) 0.007(2) 0.001(2) -0.003(2)
C13 0.019(2) 0.037(3) 0.022(3) -0.014(2) 0.010(2) -0.016(2)
C14 0.026(3) 0.025(3) 0.012(2) 0.0010(19) 0.0037(19) 0.005(2)
C15 0.019(2) 0.026(3) 0.014(2) -0.0023(19) -0.0040(19) -0.002(2)
C16 0.026(3) 0.039(3) 0.029(3) 0.002(2) 0.006(2) -0.001(2)
N1 0.018(2) 0.018(2) 0.018(2) 0.0030(16) 0.0010(16) 0.0013(16)
N2 0.0175(19) 0.0171(19) 0.020(2) 0.0022(16) 0.0030(16) 0.0007(16)
O1 0.029(2) 0.040(2) 0.039(2) 0.012(2) 0.0081(19) 0.0046(18)
O2 0.0279(19) 0.0263(19) 0.026(2) -0.0027(16) 0.0027(16) -0.0095(17)
O3 0.029(2) 0.037(2) 0.027(2) -0.0074(17) 0.0074(17) 0.0043(18)
Cl1 0.0269(6) 0.0239(6) 0.0254(6) 0.0002(5) -0.0001(5) 0.0009(5)
Cl2 0.0352(7) 0.0347(7) 0.0316(7) 0.0018(6) 0.0041(6) 0.0055(6)
Cl3 0.0310(7) 0.0383(8) 0.0266(7) -0.0059(6) 0.0015(5) -0.0055(6)
Cl4 0.0602(12) 0.0766(14) 0.0925(16) 0.0474(13) -0.0370(11) -0.0427(11)
Re1 0.01751(11) 0.01778(11) 0.01474(11) 0.00033(7) 0.00189(7) 0.00002(8)

loop_
_atom_type_symbol
_atom_type_description
_atom_type_scat_dispersion_real
_atom_type_scat_dispersion_imag
_atom_type_scat_source
C C 0.0033 0.0016 'International Tables Vol C Tables 4.2.6.8 and 6.1.1.4'
H H 0.0000 0.0000 'International Tables Vol C Tables 4.2.6.8 and 6.1.1.4'
N N 0.0061 0.0033 'International Tables Vol C Tables 4.2.6.8 and 6.1.1.4'
O O 0.0106 0.0060 'International Tables Vol C Tables 4.2.6.8 and 6.1.1.4'
Cl Cl 0.1484 0.1585 'International Tables Vol C Tables 4.2.6.8 and 6.1.1.4'
Re Re -1.0185 7.2310 'International Tables Vol C Tables 4.2.6.8 and 6.1.1.4'

loop_
_geom_angle_atom_site_label_1
_geom_angle_atom_site_label_2
_geom_angle_atom_site_label_3
_geom_angle
_geom_angle_site_symmetry_1
_geom_angle_site_symmetry_3
_geom_angle_publ_flag
N1 C1 C2 122.7(5) . . ?
N1 C1 H1 118.7 . . ?
C2 C1 H1 118.7 . . ?
C1 C2 C3 120.0(5) . . ?
C1 C2 H2 120.0 . . ?
C3 C2 H2 120.0 . . ?
C4 C3 C2 117.1(5) . . ?
C4 C3 C11 121.0(5) . . ?
C2 C3 C11 121.9(5) . . ?
C3 C4 C5 120.8(5) . . ?
C3 C4 H4 119.6 . . ?
C5 C4 H4 119.6 . . ?
N1 C5 C4 121.3(4) . . ?
N1 C5 C10 115.2(4) . . ?
C4 C5 C10 123.5(4) . . ?
N2 C6 C7 123.0(5) . . ?
N2 C6 H6 118.5 . . ?
C7 C6 H6 118.5 . . ?
C6 C7 C8 119.8(5) . . ?
C6 C7 H7 120.1 . . ?
C8 C7 H7 120.1 . . ?
C7 C8 C9 117.1(5) . . ?
C7 C8 C12 121.5(5) . . ?
C9 C8 C12 121.4(5) . . ?
C10 C9 C8 120.2(5) . . ?
C10 C9 H9 119.9 . . ?
C8 C9 H9 119.9 . . ?
N2 C10 C9 121.6(4) . . ?
N2 C10 C5 115.3(4) . . ?
C9 C10 C5 123.0(4) . . ?
C3 C11 H11A 109.5 . . ?
C3 C11 H11B 109.5 . . ?
H11A C11 H11B 109.5 . . ?
C3 C11 H11C 109.5 . . ?
H11A C11 H11C 109.5 . . ?
H11B C11 H11C 109.5 . . ?
C8 C12 H12A 109.5 . . ?
C8 C12 H12B 109.5 . . ?
H12A C12 H12B 109.5 . . ?
C8 C12 H12C 109.5 . . ?
H12A C12 H12C 109.5 . . ?
H12B C12 H12C 109.5 . . ?
O1 C13 Re1 175.5(5) . . ?
O2 C14 Re1 176.1(4) . . ?
O3 C15 Re1 177.5(5) . . ?
Cl4 C16 Cl3 110.6(3) . . ?
Cl4 C16 Cl2 110.1(3) . . ?
Cl3 C16 Cl2 109.8(3) . . ?
Cl4 C16 H16 108.8 . . ?
Cl3 C16 H16 108.8 . . ?
Cl2 C16 H16 108.8 . . ?
C1 N1 C5 118.1(4) . . ?
C1 N1 Re1 124.5(3) . . ?
C5 N1 Re1 117.2(3) . . ?
C6 N2 C10 118.3(4) . . ?
C6 N2 Re1 124.5(3) . . ?
C10 N2 Re1 117.1(3) . . ?
C15 Re1 C14 89.6(2) . . ?
C15 Re1 C13 90.4(2) . . ?
C14 Re1 C13 86.3(2) . . ?
C15 Re1 N1 170.52(17) . . ?
C14 Re1 N1 98.87(18) . . ?
C13 Re1 N1 94.47(18) . . ?
C15 Re1 N2 96.66(18) . . ?
C14 Re1 N2 173.78(18) . . ?
C13 Re1 N2 93.57(18) . . ?
N1 Re1 N2 74.93(15) . . ?
C15 Re1 Cl1 93.58(15) . . ?
C14 Re1 Cl1 92.99(15) . . ?
C13 Re1 Cl1 175.99(15) . . ?
N1 Re1 Cl1 81.74(11) . . ?
N2 Re1 Cl1 86.74(11) . . ?

loop_
_geom_bond_atom_site_label_1
_geom_bond_atom_site_label_2
_geom_bond_distance
_geom_bond_site_symmetry_2
_geom_bond_publ_flag
C1 N1 1.350(6) . ?
C1 C2 1.382(7) . ?
C1 H1 0.9500 . ?
C2 C3 1.392(7) . ?
C2 H2 0.9500 . ?
C3 C4 1.390(7) . ?
C3 C11 1.492(7) . ?
C4 C5 1.390(7) . ?
C4 H4 0.9500 . ?
C5 N1 1.360(6) . ?
C5 C10 1.476(6) . ?
C6 N2 1.338(6) . ?
C6 C7 1.382(7) . ?
C6 H6 0.9500 . ?
C7 C8 1.390(7) . ?
C7 H7 0.9500 . ?
C8 C9 1.403(7) . ?
C8 C12 1.493(7) . ?
C9 C10 1.387(7) . ?
C9 H9 0.9500 . ?
C10 N2 1.355(6) . ?
C11 H11A 0.9800 . ?
C11 H11B 0.9800 . ?
C11 H11C 0.9800 . ?
C12 H12A 0.9800 . ?
C12 H12B 0.9800 . ?
C12 H12C 0.9800 . ?
C13 O1 1.069(7) . ?
C13 Re1 1.959(6) . ?
C14 O2 1.141(6) . ?
C14 Re1 1.936(5) . ?
C15 O3 1.151(6) . ?
C15 Re1 1.918(5) . ?
C16 Cl4 1.747(6) . ?
C16 Cl3 1.756(6) . ?
C16 Cl2 1.777(6) . ?
C16 H16 1.0000 . ?
N1 Re1 2.163(4) . ?
N2 Re1 2.172(4) . ?
Cl1 Re1 2.4890(13) . ?
